data_7213779
loop_
_publ_author_name
'Ion, Adrian E.'
'Nica, Simona'
'Madalan, Augustin M.'
'Maxim, Catalin'
'Julve, Miguel'
'Lloret, Francesc'
'Andruh, Marius'

_publ_section_title
;
 One-dimensional coordination polymers constructed from di- and trinuclear
 {3d--4f} tectons. A new useful spacer in crystal engineering:
 1,3-bis(4-pyridyl)azulene
;
_journal_issue 3
_journal_name_full CrystEngComm
_journal_page_first 319
_journal_paper_doi 10.1039/c3ce41592a
_journal_volume 16
_journal_year 2014
_chemical_formula_sum 'C28 H22 Cu2 Gd N7 O14'
_chemical_formula_weight 964.86
_chemical_name_systematic
;
 ?
;
_space_group_IT_number 2
_symmetry_cell_setting triclinic
_symmetry_space_group_name_Hall '-P 1'
_symmetry_space_group_name_H-M 'P -1'
_atom_sites_solution_hydrogens geom
_atom_sites_solution_primary direct
_atom_sites_solution_secondary difmap
_audit_creation_method SHELXL-97
_cell_angle_alpha 87.160(17)
_cell_angle_beta 89.548(17)
_cell_angle_gamma 61.353(15)
_cell_formula_units_Z 1
_cell_length_a 9.0187(18)
_cell_length_b 9.5438(19)
_cell_length_c 10.835(2)
_cell_measurement_reflns_used 6349
_cell_measurement_temperature 293(2)
_cell_measurement_theta_max 28.21
_cell_measurement_theta_min 2.44
_cell_volume 817.3(3)
_computing_cell_refinement X-Area
_computing_data_collection X-Area
_computing_data_reduction X-Area
_computing_structure_refinement 'SHELXL-97 (Sheldrick, 1997)'
_computing_structure_solution 'SHELXS-97 (Sheldrick, 1997)'
_diffrn_ambient_temperature 293(2)
_diffrn_measured_fraction_theta_full 0.966
_diffrn_measured_fraction_theta_max 0.966
_diffrn_measurement_device_type 'STOE-IPDS II'
_diffrn_measurement_method 'omega scans'
_diffrn_radiation_monochromator graphite
_diffrn_radiation_source 'fine-focus sealed tube'
_diffrn_radiation_type MoK\a
_diffrn_radiation_wavelength 0.71073
_diffrn_reflns_av_R_equivalents 0.0672
_diffrn_reflns_av_sigmaI/netI 0.0642
_diffrn_reflns_limit_h_max 11
_diffrn_reflns_limit_h_min -9
_diffrn_reflns_limit_k_max 12
_diffrn_reflns_limit_k_min -12
_diffrn_reflns_limit_l_max 14
_diffrn_reflns_limit_l_min -14
_diffrn_reflns_number 7726
_diffrn_reflns_theta_full 28.21
_diffrn_reflns_theta_max 28.21
_diffrn_reflns_theta_min 2.44
_exptl_absorpt_coefficient_mu 3.375
_exptl_absorpt_correction_T_max 0.2210
_exptl_absorpt_correction_T_min 0.0841
_exptl_absorpt_correction_type multi-scan
_exptl_absorpt_process_details
;
[c.f. r.h. blessing, acta cryst. (1995), a51, 33-38]
;
_exptl_crystal_colour green
_exptl_crystal_density_diffrn 1.960
_exptl_crystal_density_meas ?
_exptl_crystal_density_method 'not measured'
_exptl_crystal_description prism
_exptl_crystal_F_000 473
_exptl_crystal_size_max 0.6
_exptl_crystal_size_mid 0.2
_exptl_crystal_size_min 0.12
_refine_diff_density_max 0.736
_refine_diff_density_min -1.188
_refine_diff_density_rms 0.121
_refine_ls_extinction_method none
_refine_ls_goodness_of_fit_ref 0.958
_refine_ls_hydrogen_treatment constr
_refine_ls_matrix_type full
_refine_ls_number_parameters 265
_refine_ls_number_reflns 3894
_refine_ls_number_restraints 0
_refine_ls_restrained_S_all 0.958
_refine_ls_R_factor_all 0.0660
_refine_ls_R_factor_gt 0.0484
_refine_ls_shift/su_max 0.000
_refine_ls_shift/su_mean 0.000
_refine_ls_structure_factor_coef Fsqd
_refine_ls_weighting_details 'calc w=1/[\s^2^(Fo^2^)+(0.0636P)^2^+0.0000P] where P=(Fo^2^+2Fc^2^)/3'
_refine_ls_weighting_scheme calc
_refine_ls_wR_factor_gt 0.1090
_refine_ls_wR_factor_ref 0.1165
_reflns_number_gt 2939
_reflns_number_total 3894
_reflns_threshold_expression >2sigma(I)
_cod_data_source_file c3ce41592a.txt
_cod_data_source_block shelxl
_cod_depositor_comments
;
The following automatic conversions were performed:

'_symmetry_cell_setting' value 'Triclinic' changed to 'triclinic'
according to
/usr/data/users/saulius/automatic-downloads/current/RSC/lib/dictionaries/cif_core.dic
dictionary named 'cif_core.dic' version 2.4.2 from 2011-04-26.

Automatic conversion script
Id: cif_fix_values 2281 2013-09-26 08:29:07Z andrius 

The following automatic conversions were performed:

'_exptl_crystal_density_meas' value 'not measured' was changed to '?'
- the value is perceived as not measured.

Automatic conversion script
Id: cif_fix_values 3008 2015-01-20 13:52:24Z robertas 
;
_cod_original_sg_symbol_H-M P-1
_cod_database_code 7213779

loop_
_symmetry_equiv_pos_as_xyz
'x, y, z'
'-x, -y, -z'

loop_
_atom_site_label
_atom_site_type_symbol
_atom_site_fract_x
_atom_site_fract_y
_atom_site_fract_z
_atom_site_U_iso_or_equiv
_atom_site_adp_type
_atom_site_occupancy
_atom_site_symmetry_multiplicity
_atom_site_calc_flag
_atom_site_refinement_flags
_atom_site_disorder_assembly
_atom_site_disorder_group
C1 C 1.6565(9) -0.0638(10) 0.6219(7) 0.0772(19) Uani 1 1 d . . .
H1A H 1.6935 -0.1454 0.5630 0.116 Uiso 1 1 calc R . .
H1B H 1.7478 -0.0867 0.6783 0.116 Uiso 1 1 calc R . .
H1C H 1.6217 0.0381 0.5792 0.116 Uiso 1 1 calc R . .
C2 C 1.5110(7) -0.0595(8) 0.6920(6) 0.0618(14) Uani 1 1 d . . .
C3 C 1.4379(8) 0.0523(8) 0.7836(6) 0.0688(16) Uani 1 1 d . . .
H3 H 1.4812 0.1223 0.7931 0.083 Uiso 1 1 calc R . .
C4 C 1.3095(7) 0.0688(7) 0.8605(5) 0.0548(12) Uani 1 1 d . A .
C5 C 1.2554(7) 0.1886(6) 0.9560(5) 0.0544(12) Uani 1 1 d . . .
C6 C 1.3314(9) 0.2818(8) 0.9734(7) 0.0752(18) Uani 1 1 d . . .
H6 H 1.4179 0.2744 0.9223 0.090 Uiso 1 1 calc R . .
C7 C 1.2779(10) 0.3850(8) 1.0667(7) 0.0792(19) Uani 1 1 d . . .
H7 H 1.3297 0.4469 1.0806 0.095 Uiso 1 1 calc R . .
C8 C 1.1500(9) 0.3976(7) 1.1390(7) 0.0721(17) Uani 1 1 d . . .
H8 H 1.1112 0.4699 1.2013 0.087 Uiso 1 1 calc R . .
C9 C 1.0775(7) 0.3013(6) 1.1191(6) 0.0560(13) Uani 1 1 d . . .
C10 C 0.9394(7) 0.3006(7) 1.1959(6) 0.0576(13) Uani 1 1 d . A .
C11 C 0.8727(9) 0.4066(8) 1.2868(7) 0.0715(17) Uani 1 1 d . . .
H11 H 0.9165 0.4763 1.2953 0.086 Uiso 1 1 calc R . .
C12 C 0.7444(9) 0.4220(8) 1.3693(7) 0.0703(17) Uani 1 1 d . . .
C13 C 0.6846(11) 0.5516(10) 1.4584(8) 0.098(3) Uani 1 1 d . . .
H13A H 0.5966 0.5496 1.5077 0.147 Uiso 1 1 calc R . .
H13B H 0.6416 0.6532 1.4137 0.147 Uiso 1 1 calc R . .
H13C H 0.7771 0.5354 1.5111 0.147 Uiso 1 1 calc R . .
C14 C 1.0323(19) 0.1868(16) 0.6135(13) 0.073(3) Uani 0.50 1 d P . .
C15 C 1.0000 0.0000 0.5000 0.074(2) Uani 1 2 d S . .
N1 N 1.1299(6) 0.1960(5) 1.0287(4) 0.0539(10) Uani 1 1 d . . .
N2 N 1.2610(7) -0.2426(7) 1.1637(6) 0.0708(14) Uani 1 1 d . . .
N3 N 1.012(2) 0.3061(16) 0.6417(16) 0.110(5) Uani 0.50 1 d P . .
N4 N 1.0680(8) 0.0258(8) 0.5885(6) 0.0809(16) Uani 1 1 d . . .
O1 O 1.4589(5) -0.1549(5) 0.6635(4) 0.0679(11) Uani 1 1 d . . .
O2 O 1.2289(5) -0.0119(5) 0.8576(4) 0.0587(9) Uani 1 1 d . . .
O3 O 0.8945(5) 0.1964(5) 1.1697(4) 0.0651(11) Uani 1 1 d . . .
O4 O 0.6790(6) 0.3344(6) 1.3714(5) 0.0757(13) Uani 1 1 d . . .
O6 O 1.3741(8) -0.3415(7) 1.2265(6) 0.108(2) Uani 1 1 d . A .
O5 O 1.2670(13) -0.1319(14) 1.1167(12) 0.090(3) Uani 0.57 1 d P A 1
O7 O 1.1141(13) -0.2405(12) 1.1495(12) 0.096(3) Uani 0.57 1 d P A 1
O5A O 1.183(2) -0.0996(16) 1.1824(14) 0.092(4) Uani 0.43 1 d P A 2
O7A O 1.223(2) -0.2661(13) 1.0546(14) 0.102(5) Uani 0.43 1 d P A 2
Cu1 Cu 1.26370(8) -0.15959(8) 0.73082(6) 0.0582(2) Uani 1 1 d . . .
Gd1 Gd 1.0000 0.0000 1.0000 0.04953(14) Uani 1 2 d S . .

loop_
_atom_site_aniso_label
_atom_site_aniso_U_11
_atom_site_aniso_U_22
_atom_site_aniso_U_33
_atom_site_aniso_U_23
_atom_site_aniso_U_13
_atom_site_aniso_U_12
C1 0.071(4) 0.117(5) 0.067(4) -0.016(4) 0.016(3) -0.062(4)
C2 0.053(3) 0.083(4) 0.058(3) -0.008(3) 0.010(2) -0.039(3)
C3 0.074(4) 0.094(4) 0.066(4) -0.017(3) 0.014(3) -0.061(3)
C4 0.055(3) 0.065(3) 0.054(3) -0.002(2) 0.001(2) -0.037(2)
C5 0.059(3) 0.061(3) 0.054(3) -0.007(2) 0.006(2) -0.036(2)
C6 0.077(4) 0.080(4) 0.093(5) -0.022(3) 0.026(4) -0.056(3)
C7 0.096(5) 0.086(4) 0.087(5) -0.028(4) 0.023(4) -0.067(4)
C8 0.080(4) 0.068(3) 0.086(5) -0.028(3) 0.020(3) -0.048(3)
C9 0.061(3) 0.057(3) 0.061(3) -0.010(2) 0.006(3) -0.037(2)
C10 0.064(3) 0.060(3) 0.059(3) -0.009(2) 0.006(3) -0.038(3)
C11 0.084(4) 0.072(4) 0.074(4) -0.026(3) 0.021(3) -0.048(3)
C12 0.071(4) 0.072(4) 0.076(4) -0.028(3) 0.024(3) -0.039(3)
C13 0.113(6) 0.105(5) 0.102(6) -0.051(5) 0.053(5) -0.069(5)
C14 0.081(8) 0.076(8) 0.068(8) -0.009(6) 0.000(7) -0.042(7)
C15 0.079(6) 0.097(7) 0.064(6) -0.011(5) 0.011(5) -0.055(5)
N1 0.055(2) 0.058(2) 0.059(3) -0.013(2) 0.007(2) -0.034(2)
N2 0.062(3) 0.068(3) 0.086(4) 0.001(3) -0.011(3) -0.035(3)
N3 0.116(11) 0.083(8) 0.132(13) -0.032(8) -0.030(10) -0.046(8)
N4 0.078(4) 0.099(4) 0.073(4) -0.004(3) -0.006(3) -0.048(3)
O1 0.065(2) 0.089(3) 0.068(3) -0.024(2) 0.021(2) -0.050(2)
O2 0.064(2) 0.069(2) 0.059(2) -0.0138(18) 0.0118(18) -0.0442(19)
O3 0.072(2) 0.078(2) 0.068(3) -0.028(2) 0.025(2) -0.054(2)
O4 0.084(3) 0.081(3) 0.085(3) -0.038(2) 0.037(2) -0.054(2)
O6 0.097(4) 0.094(4) 0.125(5) 0.027(3) -0.044(4) -0.042(3)
O5 0.067(5) 0.103(7) 0.118(9) 0.041(7) -0.022(5) -0.060(5)
O7 0.092(6) 0.090(6) 0.131(9) 0.017(6) -0.030(6) -0.065(5)
O5A 0.098(10) 0.077(8) 0.088(9) 0.000(7) -0.024(8) -0.031(8)
O7A 0.123(11) 0.062(6) 0.103(10) -0.020(6) -0.040(9) -0.027(7)
Cu1 0.0594(4) 0.0684(4) 0.0598(4) -0.0191(3) 0.0150(3) -0.0398(3)
Gd1 0.0496(2) 0.0546(2) 0.0537(2) -0.00937(15) 0.00474(15) -0.03193(16)

loop_
_atom_type_symbol
_atom_type_description
_atom_type_scat_dispersion_real
_atom_type_scat_dispersion_imag
_atom_type_scat_source
C C 0.0033 0.0016 'International Tables Vol C Tables 4.2.6.8 and 6.1.1.4'
H H 0.0000 0.0000 'International Tables Vol C Tables 4.2.6.8 and 6.1.1.4'
N N 0.0061 0.0033 'International Tables Vol C Tables 4.2.6.8 and 6.1.1.4'
O O 0.0106 0.0060 'International Tables Vol C Tables 4.2.6.8 and 6.1.1.4'
Cu Cu 0.3201 1.2651 'International Tables Vol C Tables 4.2.6.8 and 6.1.1.4'
Gd Gd -0.1653 3.9035 'International Tables Vol C Tables 4.2.6.8 and 6.1.1.4'

loop_
_geom_angle_atom_site_label_1
_geom_angle_atom_site_label_2
_geom_angle_atom_site_label_3
_geom_angle
_geom_angle_site_symmetry_1
_geom_angle_site_symmetry_3
C2 C1 H1A 109.5 . .
C2 C1 H1B 109.5 . .
H1A C1 H1B 109.5 . .
C2 C1 H1C 109.5 . .
H1A C1 H1C 109.5 . .
H1B C1 H1C 109.5 . .
O1 C2 C3 123.8(5) . .
O1 C2 C1 117.7(6) . .
C3 C2 C1 118.5(6) . .
C4 C3 C2 126.7(6) . .
C4 C3 H3 116.7 . .
C2 C3 H3 116.7 . .
O2 C4 C3 125.7(5) . .
O2 C4 C5 115.6(5) . .
C3 C4 C5 118.8(5) . .
N1 C5 C6 122.0(5) . .
N1 C5 C4 115.1(5) . .
C6 C5 C4 122.8(5) . .
C7 C6 C5 119.0(6) . .
C7 C6 H6 120.5 . .
C5 C6 H6 120.5 . .
C8 C7 C6 120.3(6) . .
C8 C7 H7 119.9 . .
C6 C7 H7 119.9 . .
C7 C8 C9 119.0(6) . .
C7 C8 H8 120.5 . .
C9 C8 H8 120.5 . .
N1 C9 C8 122.0(5) . .
N1 C9 C10 114.2(5) . .
C8 C9 C10 123.8(5) . .
O3 C10 C11 125.5(6) . .
O3 C10 C9 115.5(5) . .
C11 C10 C9 119.0(5) . .
C10 C11 C12 127.0(6) . .
C10 C11 H11 116.5 . .
C12 C11 H11 116.5 . .
O4 C12 C11 123.5(5) . .
O4 C12 C13 118.3(6) . .
C11 C12 C13 118.1(6) . .
C12 C13 H13A 109.5 . .
C12 C13 H13B 109.5 . .
H13A C13 H13B 109.5 . .
C12 C13 H13C 109.5 . .
H13A C13 H13C 109.5 . .
H13B C13 H13C 109.5 . .
N3 C14 N4 174.3(16) . .
N4 C15 N4 180.000(1) 2_756 .
C5 N1 C9 117.7(5) . .
C5 N1 Gd1 120.8(3) . .
C9 N1 Gd1 121.5(4) . .
O5 N2 O6 122.0(7) . .
O5 N2 O5A 48.3(9) . .
O6 N2 O5A 125.5(9) . .
O5 N2 O7A 85.8(10) . .
O6 N2 O7A 124.0(8) . .
O5A N2 O7A 109.5(9) . .
O5 N2 O7 114.5(8) . .
O6 N2 O7 123.3(8) . .
O5A N2 O7 88.5(10) . .
O7A N2 O7 62.6(9) . .
O5 N2 Gd1 55.3(5) . .
O6 N2 Gd1 176.5(6) . .
O5A N2 Gd1 55.0(7) . .
O7A N2 Gd1 54.8(5) . .
O7 N2 Gd1 59.7(5) . .
C15 N4 C14 121.1(7) . .
C15 N4 Cu1 127.9(4) . .
C14 N4 Cu1 110.9(7) . .
C2 O1 Cu1 125.1(4) . .
C4 O2 Cu1 122.5(4) . .
C4 O2 Gd1 128.3(3) . .
Cu1 O2 Gd1 109.19(17) . .
C10 O3 Cu1 122.1(4) . 2_757
C10 O3 Gd1 128.7(4) . .
Cu1 O3 Gd1 109.07(17) 2_757 .
C12 O4 Cu1 126.0(4) . 2_757
N2 O5 Gd1 101.4(6) . .
N2 O7 Gd1 93.3(6) . .
N2 O5A Gd1 100.5(8) . .
N2 O7A Gd1 99.2(6) . .
O4 Cu1 O1 85.53(19) 2_757 .
O4 Cu1 O2 169.6(2) 2_757 .
O1 Cu1 O2 95.20(18) . .
O4 Cu1 O3 95.36(19) 2_757 2_757
O1 Cu1 O3 166.0(2) . 2_757
O2 Cu1 O3 81.44(17) . 2_757
O4 Cu1 N4 93.5(2) 2_757 .
O1 Cu1 N4 96.8(2) . .
O2 Cu1 N4 96.8(2) . .
O3 Cu1 N4 97.1(2) 2_757 .
O7A Gd1 O7A 180.000(2) . 2_757
O7A Gd1 O5A 129.7(4) . 2_757
O7A Gd1 O5A 50.3(4) 2_757 2_757
O7A Gd1 O5A 50.3(4) . .
O7A Gd1 O5A 129.7(4) 2_757 .
O5A Gd1 O5A 180.000(2) 2_757 .
O7A Gd1 O5 139.4(4) . 2_757
O7A Gd1 O5 40.6(4) 2_757 2_757
O5A Gd1 O5 23.3(4) 2_757 2_757
O5A Gd1 O5 156.7(4) . 2_757
O7A Gd1 O5 40.6(4) . .
O7A Gd1 O5 139.4(4) 2_757 .
O5A Gd1 O5 156.7(4) 2_757 .
O5A Gd1 O5 23.3(4) . .
O5 Gd1 O5 180.000(1) 2_757 .
O7A Gd1 O7 32.0(5) . .
O7A Gd1 O7 148.0(5) 2_757 .
O5A Gd1 O7 137.8(5) 2_757 .
O5A Gd1 O7 42.2(5) . .
O5 Gd1 O7 129.8(3) 2_757 .
O5 Gd1 O7 50.2(3) . .
O7A Gd1 O7 148.0(5) . 2_757
O7A Gd1 O7 32.0(5) 2_757 2_757
O5A Gd1 O7 42.2(5) 2_757 2_757
O5A Gd1 O7 137.8(5) . 2_757
O5 Gd1 O7 50.2(3) 2_757 2_757
O5 Gd1 O7 129.8(3) . 2_757
O7 Gd1 O7 180.000(1) . 2_757
O7A Gd1 O2 100.2(5) . 2_757
O7A Gd1 O2 79.8(5) 2_757 2_757
O5A Gd1 O2 94.6(5) 2_757 2_757
O5A Gd1 O2 85.4(5) . 2_757
O5 Gd1 O2 72.4(3) 2_757 2_757
O5 Gd1 O2 107.6(3) . 2_757
O7 Gd1 O2 69.2(3) . 2_757
O7 Gd1 O2 110.8(3) 2_757 2_757
O7A Gd1 O2 79.8(5) . .
O7A Gd1 O2 100.2(5) 2_757 .
O5A Gd1 O2 85.4(5) 2_757 .
O5A Gd1 O2 94.6(5) . .
O5 Gd1 O2 107.6(3) 2_757 .
O5 Gd1 O2 72.4(3) . .
O7 Gd1 O2 110.8(3) . .
O7 Gd1 O2 69.2(3) 2_757 .
O2 Gd1 O2 180.0 2_757 .
O7A Gd1 O3 117.0(3) . .
O7A Gd1 O3 63.0(3) 2_757 .
O5A Gd1 O3 112.0(3) 2_757 .
O5A Gd1 O3 68.0(3) . .
O5 Gd1 O3 94.1(4) 2_757 .
O5 Gd1 O3 85.9(4) . .
O7 Gd1 O3 93.5(3) . .
O7 Gd1 O3 86.5(3) 2_757 .
O2 Gd1 O3 59.79(13) 2_757 .
O2 Gd1 O3 120.21(13) . .
O7A Gd1 O3 63.0(3) . 2_757
O7A Gd1 O3 117.0(3) 2_757 2_757
O5A Gd1 O3 68.0(3) 2_757 2_757
O5A Gd1 O3 112.0(3) . 2_757
O5 Gd1 O3 85.9(4) 2_757 2_757
O5 Gd1 O3 94.1(4) . 2_757
O7 Gd1 O3 86.5(3) . 2_757
O7 Gd1 O3 93.5(3) 2_757 2_757
O2 Gd1 O3 120.21(13) 2_757 2_757
O2 Gd1 O3 59.79(13) . 2_757
O3 Gd1 O3 180.000(1) . 2_757

loop_
_geom_bond_atom_site_label_1
_geom_bond_atom_site_label_2
_geom_bond_distance
_geom_bond_site_symmetry_2
C1 C2 1.496(9) .
C1 H1A 0.9600 .
C1 H1B 0.9600 .
C1 H1C 0.9600 .
C2 O1 1.259(7) .
C2 C3 1.407(9) .
C3 C4 1.372(9) .
C3 H3 0.9300 .
C4 O2 1.290(7) .
C4 C5 1.480(8) .
C5 N1 1.350(8) .
C5 C6 1.378(8) .
C6 C7 1.364(9) .
C6 H6 0.9300 .
C7 C8 1.349(10) .
C7 H7 0.9300 .
C8 C9 1.385(8) .
C8 H8 0.9300 .
C9 N1 1.351(7) .
C9 C10 1.496(9) .
C10 O3 1.284(7) .
C10 C11 1.364(8) .
C11 C12 1.413(10) .
C11 H11 0.9300 .
C12 O4 1.231(8) .
C12 C13 1.491(9) .
C13 H13A 0.9600 .
C13 H13B 0.9600 .
C13 H13C 0.9600 .
C14 N3 1.120(17) .
C14 N4 1.450(15) .
C15 N4 1.239(6) 2_756
C15 N4 1.239(6) .
N1 Gd1 2.671(4) .
N2 O5 1.175(11) .
N2 O6 1.191(7) .
N2 O5A 1.226(14) .
N2 O7A 1.294(13) .
N2 O7 1.325(11) .
N2 Gd1 2.912(6) .
N4 Cu1 2.324(6) .
O1 Cu1 1.920(4) .
O2 Cu1 1.932(4) .
O2 Gd1 2.529(4) .
O3 Cu1 1.934(4) 2_757
O3 Gd1 2.530(4) .
O4 Cu1 1.904(4) 2_757
O5 Gd1 2.443(9) .
O7 Gd1 2.518(10) .
O5A Gd1 2.428(13) .
O7A Gd1 2.411(11) .
Cu1 O4 1.904(4) 2_757
Cu1 O3 1.934(4) 2_757
Gd1 O7A 2.411(11) 2_757
Gd1 O5A 2.428(13) 2_757
Gd1 O5 2.443(9) 2_757
Gd1 O7 2.518(10) 2_757
Gd1 O2 2.529(4) 2_757
Gd1 O3 2.530(4) 2_757
